data_1517516
loop_
_publ_author_name
'Benz, Michael'
'Braband, Henrik'
'Schmutz, Paul'
'Halter, Jonathan'
'Alberto, Roger'

_publ_section_title
;
 From TcVIIto TcI; facile syntheses of bis-arene complexes
 [99(m)Tc(arene)2]+from pertechnetate
;
_journal_issue 1
_journal_name_full 'Chem. Sci.'
_journal_page_first 165
_journal_paper_doi 10.1039/C4SC02461C
_journal_volume 6
_journal_year 2015
_chemical_formula_moiety 'C18 H24 Tc F6 P'
_chemical_formula_sum 'C18 H24 F6 P Tc'
_chemical_formula_weight 483.34
_chemical_name_common '[Tc(mesitylene)2]PF6'
_chemical_name_systematic
; 
 ? 
;
_space_group_IT_number 19
_symmetry_cell_setting orthorhombic
_symmetry_space_group_name_Hall 'P 2ac 2ab'
_symmetry_space_group_name_H-M 'P 21 21 21'
_atom_sites_solution_hydrogens geom
_atom_sites_solution_primary direct
_atom_sites_solution_secondary difmap
_audit_creation_method SHELXL-97
_cell_angle_alpha 90.00
_cell_angle_beta 90.00
_cell_angle_gamma 90.00
_cell_formula_units_Z 4
_cell_length_a 9.2697(5)
_cell_length_b 13.0695(16)
_cell_length_c 15.815(6)
_cell_measurement_reflns_used 5887
_cell_measurement_temperature 183(2)
_cell_measurement_theta_max 32.6170
_cell_measurement_theta_min 2.7870
_cell_volume 1916.0(8)
_computing_cell_refinement 'CrysAlis RED (Oxford, 2007)'
_computing_data_collection 'CrysAlis RED (Oxford, 2007)'
_computing_data_reduction 'CrysAlis RED (Oxford, 2007)'
_computing_molecular_graphics 'ORTEP-3 (Farrugia, 1997)'
_computing_publication_material 'SHELXL-97 (Sheldrick, 1997)'
_computing_structure_refinement 'SHELXL-97 (Sheldrick, 1997)'
_computing_structure_solution 'SIR-97 (Altomare, 1999)'
_diffrn_ambient_temperature 183(2)
_diffrn_detector_area_resol_mean 10.4498
_diffrn_measured_fraction_theta_full 1.000
_diffrn_measured_fraction_theta_max 1.000
_diffrn_measurement_device_type 'Xcalibur, Ruby'
_diffrn_measurement_method '\w scans'
_diffrn_radiation_monochromator graphite
_diffrn_radiation_source 'fine-focus sealed tube'
_diffrn_radiation_type MoK\a
_diffrn_radiation_wavelength 0.71073
_diffrn_reflns_av_R_equivalents 0.0362
_diffrn_reflns_av_sigmaI/netI 0.0530
_diffrn_reflns_limit_h_max 12
_diffrn_reflns_limit_h_min -13
_diffrn_reflns_limit_k_max 18
_diffrn_reflns_limit_k_min -18
_diffrn_reflns_limit_l_max 20
_diffrn_reflns_limit_l_min -22
_diffrn_reflns_number 12954
_diffrn_reflns_theta_full 30.51
_diffrn_reflns_theta_max 30.51
_diffrn_reflns_theta_min 2.55
_exptl_absorpt_coefficient_mu 0.890
_exptl_absorpt_correction_T_max 0.9077
_exptl_absorpt_correction_T_min 0.6877
_exptl_absorpt_correction_type multi-scan
_exptl_absorpt_process_details
;
CrysAlisPro, Agilent Technologies,
Version 1.171.36.32 (release 02-08-2013 CrysAlis171 .NET)
(compiled Aug  2 2013,16:46:58)
Empirical absorption correction using spherical harmonics,
 implemented in SCALE3 ABSPACK scaling algorithm.
;
_exptl_crystal_colour colorless
_exptl_crystal_density_diffrn 1.676
_exptl_crystal_density_method 'not measured'
_exptl_crystal_description block
_exptl_crystal_F_000 976
_exptl_crystal_size_max 0.46
_exptl_crystal_size_mid 0.21
_exptl_crystal_size_min 0.11
_refine_diff_density_max 0.878
_refine_diff_density_min -0.462
_refine_diff_density_rms 0.076
_refine_ls_abs_structure_details 'Flack H D (1983), Acta Cryst. A39, 876-881'
_refine_ls_abs_structure_Flack 0.00(3)
_refine_ls_extinction_method none
_refine_ls_goodness_of_fit_ref 1.030
_refine_ls_hydrogen_treatment constr
_refine_ls_matrix_type full
_refine_ls_number_parameters 277
_refine_ls_number_reflns 5851
_refine_ls_number_restraints 0
_refine_ls_restrained_S_all 1.030
_refine_ls_R_factor_all 0.0372
_refine_ls_R_factor_gt 0.0336
_refine_ls_shift/su_max 0.006
_refine_ls_shift/su_mean 0.000
_refine_ls_structure_factor_coef Fsqd
_refine_ls_weighting_details 'calc w=1/[\s^2^(Fo^2^)+(0.0225P)^2^+0.0000P] where P=(Fo^2^+2Fc^2^)/3'
_refine_ls_weighting_scheme calc
_refine_ls_wR_factor_gt 0.0615
_refine_ls_wR_factor_ref 0.0642
_reflns_number_gt 5484
_reflns_number_total 5851
_reflns_threshold_expression >2sigma(I)
_cod_data_source_file c4sc02461c2.cif
_cod_data_source_block c:[tc(mesitylene)2](pf6)
_cod_depositor_comments 'Adding full bibliography for 1517514--1517518.cif.'
_cod_original_sg_symbol_H-M P212121
_cod_database_code 1517516

loop_
_symmetry_equiv_pos_as_xyz
'x, y, z'
'-x+1/2, -y, z+1/2'
'x+1/2, -y+1/2, -z'
'-x, y+1/2, -z+1/2'

loop_
_atom_site_label
_atom_site_type_symbol
_atom_site_fract_x
_atom_site_fract_y
_atom_site_fract_z
_atom_site_U_iso_or_equiv
_atom_site_adp_type
_atom_site_occupancy
_atom_site_symmetry_multiplicity
_atom_site_calc_flag
_atom_site_refinement_flags
_atom_site_disorder_assembly
_atom_site_disorder_group
Tc1 Tc 0.552636(19) 0.991582(13) 0.907021(11) 0.01730(5) Uani 1 1 d . . .
C1 C 0.7847(3) 1.03938(19) 0.91846(18) 0.0286(6) Uani 1 1 d . . .
C2 C 0.6951(3) 1.1110(2) 0.96136(17) 0.0300(6) Uani 1 1 d . . .
H2A H 0.7133 1.1253 1.0193 0.036 Uiso 1 1 calc R . .
C3 C 0.5803(3) 1.16131(18) 0.92056(18) 0.0298(6) Uani 1 1 d . . .
C4 C 0.5533(4) 1.13750(17) 0.83507(17) 0.0305(6) Uani 1 1 d . . .
H4A H 0.4746 1.1692 0.8069 0.037 Uiso 1 1 calc R . .
C5 C 0.6410(3) 1.0675(2) 0.79061(17) 0.0306(6) Uani 1 1 d . . .
C6 C 0.7546(3) 1.0190(2) 0.83308(15) 0.0275(6) Uani 1 1 d . . .
H6A H 0.8127 0.9711 0.8034 0.033 Uiso 1 1 calc R . .
C7 C 0.9089(3) 0.9884(3) 0.96184(18) 0.0409(7) Uani 1 1 d . . .
H7A H 0.8898 0.9846 1.0227 0.049 Uiso 1 1 calc R . .
H7B H 0.9971 1.0281 0.9520 0.049 Uiso 1 1 calc R . .
H7C H 0.9213 0.9192 0.9392 0.049 Uiso 1 1 calc R . .
C8 C 0.4881(4) 1.2383(2) 0.9643(2) 0.0469(9) Uani 1 1 d . . .
H8A H 0.3896 1.2346 0.9419 0.056 Uiso 1 1 calc R . .
H8B H 0.5271 1.3070 0.9545 0.056 Uiso 1 1 calc R . .
H8C H 0.4868 1.2240 1.0251 0.056 Uiso 1 1 calc R . .
C9 C 0.6135(4) 1.0466(3) 0.69832(17) 0.0481(9) Uani 1 1 d . . .
H9A H 0.6421 0.9762 0.6849 0.058 Uiso 1 1 calc R . .
H9B H 0.6699 1.0944 0.6638 0.058 Uiso 1 1 calc R . .
H9C H 0.5106 1.0556 0.6861 0.058 Uiso 1 1 calc R . .
C11 C 0.5525(3) 0.83419(18) 0.96467(18) 0.0297(6) Uani 1 1 d . . .
C12 C 0.4838(3) 0.9035(2) 1.02051(16) 0.0288(6) Uani 1 1 d . . .
H12A H 0.5176 0.9094 1.0770 0.035 Uiso 1 1 calc R . .
C13 C 0.3662(3) 0.96399(19) 0.99392(17) 0.0279(6) Uani 1 1 d . . .
C14 C 0.3191(2) 0.95589(18) 0.90892(18) 0.0257(5) Uani 1 1 d . . .
H14A H 0.2418 0.9975 0.8897 0.031 Uiso 1 1 calc R . .
C15 C 0.3854(3) 0.88694(19) 0.85255(17) 0.0264(6) Uani 1 1 d . . .
C16 C 0.5035(3) 0.82789(18) 0.88057(18) 0.0266(6) Uani 1 1 d . . .
H16A H 0.5506 0.7832 0.8421 0.032 Uiso 1 1 calc R . .
C17 C 0.6754(3) 0.7683(2) 0.9949(3) 0.0512(9) Uani 1 1 d . . .
H17A H 0.7428 0.7565 0.9482 0.061 Uiso 1 1 calc R . .
H17B H 0.6376 0.7026 1.0149 0.061 Uiso 1 1 calc R . .
H17C H 0.7257 0.8029 1.0413 0.061 Uiso 1 1 calc R . .
C18 C 0.2929(3) 1.0348(3) 1.05441(19) 0.0459(8) Uani 1 1 d . . .
H18A H 0.3634 1.0610 1.0952 0.055 Uiso 1 1 calc R . .
H18B H 0.2166 0.9978 1.0845 0.055 Uiso 1 1 calc R . .
H18C H 0.2504 1.0921 1.0232 0.055 Uiso 1 1 calc R . .
C19 C 0.3300(4) 0.8772(2) 0.76332(18) 0.0452(8) Uani 1 1 d . . .
H19C H 0.2567 0.8232 0.7609 0.054 Uiso 1 1 calc R . .
H19B H 0.4100 0.8597 0.7255 0.054 Uiso 1 1 calc R . .
H19A H 0.2872 0.9423 0.7455 0.054 Uiso 1 1 calc R . .
P1 P 0.10713(10) 1.22074(6) 0.76654(6) 0.0397(2) Uani 1 1 d . . .
F1 F 0.1413(3) 1.16263(17) 0.85174(14) 0.0771(7) Uani 1 1 d . A .
F4 F 0.0788(3) 1.28075(17) 0.68173(14) 0.0833(9) Uani 1 1 d . A .
F2B F 0.1728(19) 1.3182(11) 0.8005(12) 0.147(8) Uani 0.40 1 d P A 1
F3B F -0.0415(13) 1.2464(8) 0.8142(8) 0.085(3) Uani 0.40 1 d P A 1
F5B F 0.0309(18) 1.1159(11) 0.7383(11) 0.102(5) Uani 0.40 1 d P A 1
F6B F 0.2420(16) 1.1801(13) 0.7224(12) 0.128(8) Uani 0.40 1 d P A 1
F2A F 0.2473(8) 1.2916(7) 0.7876(8) 0.077(2) Uani 0.60 1 d P A 2
F3A F 0.0121(8) 1.3016(6) 0.8104(5) 0.092(3) Uani 0.60 1 d P A 2
F5A F -0.0201(10) 1.1530(7) 0.7394(8) 0.093(3) Uani 0.60 1 d P A 2
F6A F 0.2186(12) 1.1467(7) 0.7205(7) 0.088(3) Uani 0.60 1 d P A 2

loop_
_atom_site_aniso_label
_atom_site_aniso_U_11
_atom_site_aniso_U_22
_atom_site_aniso_U_33
_atom_site_aniso_U_23
_atom_site_aniso_U_13
_atom_site_aniso_U_12
Tc1 0.01569(8) 0.01833(8) 0.01789(8) 0.00046(8) 0.00060(7) -0.00083(7)
C1 0.0175(12) 0.0303(12) 0.0380(16) 0.0038(12) -0.0003(11) -0.0076(9)
C2 0.0294(15) 0.0309(14) 0.0298(14) -0.0054(12) 0.0022(12) -0.0117(12)
C3 0.0309(15) 0.0162(10) 0.0423(17) -0.0012(11) 0.0051(13) -0.0055(10)
C4 0.0357(15) 0.0189(11) 0.0370(15) 0.0088(11) -0.0014(14) -0.0043(13)
C5 0.0369(16) 0.0287(13) 0.0260(13) 0.0087(11) 0.0063(12) -0.0046(12)
C6 0.0240(12) 0.0285(15) 0.0298(13) 0.0015(11) 0.0108(10) -0.0047(11)
C7 0.0196(12) 0.0568(18) 0.0463(16) -0.0020(16) -0.0043(11) -0.0015(14)
C8 0.054(2) 0.0282(15) 0.059(2) -0.0141(15) 0.0068(17) 0.0041(14)
C9 0.063(2) 0.0585(19) 0.0224(14) 0.0105(14) 0.0058(14) -0.0031(17)
C11 0.0245(13) 0.0244(12) 0.0402(15) 0.0141(11) 0.0001(14) 0.0005(13)
C12 0.0293(15) 0.0390(15) 0.0180(12) 0.0093(11) -0.0006(11) -0.0084(11)
C13 0.0210(13) 0.0331(14) 0.0297(13) 0.0021(11) 0.0088(11) -0.0046(11)
C14 0.0142(11) 0.0273(11) 0.0355(14) 0.0059(13) -0.0012(11) -0.0006(9)
C15 0.0274(14) 0.0219(12) 0.0300(14) -0.0008(11) -0.0031(11) -0.0096(11)
C16 0.0284(13) 0.0164(11) 0.0349(14) -0.0007(11) 0.0047(11) -0.0013(10)
C17 0.037(2) 0.0426(19) 0.074(2) 0.0269(18) -0.0108(18) 0.0101(15)
C18 0.0370(17) 0.058(2) 0.0427(17) -0.0094(15) 0.0194(14) -0.0015(15)
C19 0.051(2) 0.0444(18) 0.0397(18) -0.0089(15) -0.0160(16) -0.0090(16)
P1 0.0394(5) 0.0386(4) 0.0411(5) 0.0088(4) 0.0011(4) 0.0047(3)
F1 0.0866(18) 0.0833(15) 0.0614(14) 0.0406(12) 0.0153(13) 0.0321(15)
F4 0.113(3) 0.0826(15) 0.0549(14) 0.0231(12) -0.0163(16) 0.0071(17)
F2B 0.25(2) 0.069(9) 0.122(12) 0.035(8) -0.101(17) -0.081(12)
F3B 0.057(6) 0.147(10) 0.051(4) 0.005(7) -0.005(5) 0.039(6)
F5B 0.145(15) 0.085(8) 0.075(7) -0.021(6) 0.027(9) -0.051(8)
F6B 0.046(5) 0.233(19) 0.105(11) 0.074(12) 0.056(7) 0.053(9)
F2A 0.075(4) 0.070(5) 0.086(4) 0.017(4) -0.036(3) -0.022(3)
F3A 0.095(7) 0.116(6) 0.066(3) -0.013(5) -0.005(5) 0.077(5)
F5A 0.059(4) 0.104(7) 0.115(7) 0.028(6) -0.005(4) -0.048(4)
F6A 0.113(7) 0.070(3) 0.082(6) -0.020(3) 0.009(5) 0.043(4)

loop_
_atom_type_symbol
_atom_type_description
_atom_type_scat_dispersion_real
_atom_type_scat_dispersion_imag
_atom_type_scat_source
C C 0.0033 0.0016 'International Tables Vol C Tables 4.2.6.8 and 6.1.1.4'
H H 0.0000 0.0000 'International Tables Vol C Tables 4.2.6.8 and 6.1.1.4'
F F 0.0171 0.0103 'International Tables Vol C Tables 4.2.6.8 and 6.1.1.4'
P P 0.1023 0.0942 'International Tables Vol C Tables 4.2.6.8 and 6.1.1.4'
Tc Tc -1.4390 0.7593 'International Tables Vol C Tables 4.2.6.8 and 6.1.1.4'

loop_
_geom_angle_atom_site_label_1
_geom_angle_atom_site_label_2
_geom_angle_atom_site_label_3
_geom_angle
C14 Tc1 C2 136.47(10)
C14 Tc1 C4 100.98(11)
C2 Tc1 C4 65.96(11)
C14 Tc1 C12 66.42(10)
C2 Tc1 C12 102.84(10)
C4 Tc1 C12 149.11(11)
C14 Tc1 C16 66.43(10)
C2 Tc1 C16 150.55(10)
C4 Tc1 C16 136.82(10)
C12 Tc1 C16 66.17(10)
C14 Tc1 C6 149.22(10)
C2 Tc1 C6 65.89(10)
C4 Tc1 C6 65.95(10)
C12 Tc1 C6 138.11(10)
C16 Tc1 C6 103.11(10)
C14 Tc1 C13 37.13(10)
C2 Tc1 C13 109.59(10)
C4 Tc1 C13 117.08(11)
C12 Tc1 C13 36.85(9)
C16 Tc1 C13 78.60(10)
C6 Tc1 C13 173.57(10)
C14 Tc1 C15 36.87(9)
C2 Tc1 C15 172.30(10)
C4 Tc1 C15 109.22(11)
C12 Tc1 C15 78.23(10)
C16 Tc1 C15 36.81(9)
C6 Tc1 C15 118.42(10)
C13 Tc1 C15 66.63(10)
C14 Tc1 C3 108.60(10)
C2 Tc1 C3 36.77(10)
C4 Tc1 C3 36.82(9)
C12 Tc1 C3 117.86(10)
C16 Tc1 C3 172.42(11)
C6 Tc1 C3 78.22(10)
C13 Tc1 C3 100.91(10)
C15 Tc1 C3 136.04(10)
C14 Tc1 C5 117.43(10)
C2 Tc1 C5 77.86(10)
C4 Tc1 C5 36.85(10)
C12 Tc1 C5 173.73(11)
C16 Tc1 C5 110.18(10)
C6 Tc1 C5 36.43(9)
C13 Tc1 C5 148.92(11)
C15 Tc1 C5 101.93(10)
C3 Tc1 C5 66.41(10)
C14 Tc1 C1 173.27(10)
C2 Tc1 C1 37.18(10)
C4 Tc1 C1 78.47(11)
C12 Tc1 C1 110.68(10)
C16 Tc1 C1 118.56(10)
C6 Tc1 C1 36.51(9)
C13 Tc1 C1 137.28(10)
C15 Tc1 C1 149.68(10)
C3 Tc1 C1 66.92(10)
C5 Tc1 C1 66.06(11)
C14 Tc1 C11 78.55(10)
C2 Tc1 C11 119.12(11)
C4 Tc1 C11 173.08(10)
C12 Tc1 C11 36.90(10)
C16 Tc1 C11 36.66(10)
C6 Tc1 C11 111.01(10)
C13 Tc1 C11 66.63(10)
C15 Tc1 C11 66.25(10)
C3 Tc1 C11 149.93(11)
C5 Tc1 C11 137.40(10)
C1 Tc1 C11 102.82(10)
C6 C1 C2 117.8(2)
C6 C1 C7 120.6(3)
C2 C1 C7 121.6(3)
C6 C1 Tc1 71.31(14)
C2 C1 Tc1 70.27(14)
C7 C1 Tc1 130.51(18)
C3 C2 C1 122.0(2)
C3 C2 Tc1 72.59(15)
C1 C2 Tc1 72.55(14)
C3 C2 H2A 119.0
C1 C2 H2A 119.0
Tc1 C2 H2A 128.2
C2 C3 C4 118.1(2)
C2 C3 C8 122.4(3)
C4 C3 C8 119.4(3)
C2 C3 Tc1 70.64(14)
C4 C3 Tc1 70.72(13)
C8 C3 Tc1 130.3(2)
C3 C4 C5 121.2(3)
C3 C4 Tc1 72.46(14)
C5 C4 Tc1 72.55(14)
C3 C4 H4A 119.4
C5 C4 H4A 119.4
Tc1 C4 H4A 127.8
C6 C5 C4 119.2(3)
C6 C5 C9 120.6(3)
C4 C5 C9 120.2(3)
C6 C5 Tc1 71.42(14)
C4 C5 Tc1 70.61(14)
C9 C5 Tc1 130.7(2)
C5 C6 C1 121.6(2)
C5 C6 Tc1 72.15(15)
C1 C6 Tc1 72.19(14)
C5 C6 H6A 119.2
C1 C6 H6A 119.2
Tc1 C6 H6A 128.9
C1 C7 H7A 109.5
C1 C7 H7B 109.5
H7A C7 H7B 109.5
C1 C7 H7C 109.5
H7A C7 H7C 109.5
H7B C7 H7C 109.5
C3 C8 H8A 109.5
C3 C8 H8B 109.5
H8A C8 H8B 109.5
C3 C8 H8C 109.5
H8A C8 H8C 109.5
H8B C8 H8C 109.5
C5 C9 H9A 109.5
C5 C9 H9B 109.5
H9A C9 H9B 109.5
C5 C9 H9C 109.5
H9A C9 H9C 109.5
H9B C9 H9C 109.5
C16 C11 C12 118.8(3)
C16 C11 C17 120.7(3)
C12 C11 C17 120.5(3)
C16 C11 Tc1 70.79(14)
C12 C11 Tc1 70.62(14)
C17 C11 Tc1 130.6(2)
C13 C12 C11 121.3(2)
C13 C12 Tc1 72.01(14)
C11 C12 Tc1 72.48(14)
C13 C12 H12A 119.3
C11 C12 H12A 119.3
Tc1 C12 H12A 128.5
C12 C13 C14 118.6(2)
C12 C13 C18 120.5(3)
C14 C13 C18 120.9(3)
C12 C13 Tc1 71.14(14)
C14 C13 Tc1 70.56(14)
C18 C13 Tc1 130.15(19)
C15 C14 C13 120.9(2)
C15 C14 Tc1 72.53(14)
C13 C14 Tc1 72.31(14)
C15 C14 H14A 119.5
C13 C14 H14A 119.5
Tc1 C14 H14A 127.8
C14 C15 C16 119.3(2)
C14 C15 C19 119.9(3)
C16 C15 C19 120.8(3)
C14 C15 Tc1 70.59(14)
C16 C15 Tc1 71.12(15)
C19 C15 Tc1 130.39(19)
C11 C16 C15 121.0(2)
C11 C16 Tc1 72.56(14)
C15 C16 Tc1 72.07(13)
C11 C16 H16A 119.5
C15 C16 H16A 119.5
Tc1 C16 H16A 128.1
C11 C17 H17A 109.5
C11 C17 H17B 109.5
H17A C17 H17B 109.5
C11 C17 H17C 109.5
H17A C17 H17C 109.5
H17B C17 H17C 109.5
C13 C18 H18A 109.5
C13 C18 H18B 109.5
H18A C18 H18B 109.5
C13 C18 H18C 109.5
H18A C18 H18C 109.5
H18B C18 H18C 109.5
C15 C19 H19C 109.5
C15 C19 H19B 109.5
H19C C19 H19B 109.5
C15 C19 H19A 109.5
H19C C19 H19A 109.5
H19B C19 H19A 109.5
F2B P1 F6B 97.2(10)
F2B P1 F5A 153.5(8)
F6B P1 F5A 107.5(8)
F2B P1 F3A 59.5(7)
F6B P1 F3A 155.8(7)
F5A P1 F3A 94.7(5)
F2B P1 F4 87.1(6)
F6B P1 F4 85.5(7)
F5A P1 F4 85.5(5)
F3A P1 F4 87.0(3)
F2B P1 F1 91.2(6)
F6B P1 F1 93.4(7)
F5A P1 F1 96.6(5)
F3A P1 F1 93.4(3)
F4 P1 F1 177.83(16)
F2B P1 F6A 114.4(8)
F6B P1 F6A 17.8(9)
F5A P1 F6A 91.2(5)
F3A P1 F6A 173.7(5)
F4 P1 F6A 91.2(5)
F1 P1 F6A 88.2(5)
F2B P1 F3B 90.2(8)
F6B P1 F3B 171.7(8)
F5A P1 F3B 66.0(6)
F3A P1 F3B 32.3(4)
F4 P1 F3B 98.8(4)
F1 P1 F3B 82.7(4)
F6A P1 F3B 154.0(5)
F2B P1 F5B 175.0(10)
F6B P1 F5B 86.3(8)
F5A P1 F5B 24.8(7)
F3A P1 F5B 117.3(6)
F4 P1 F5B 96.6(6)
F1 P1 F5B 85.1(6)
F6A P1 F5B 68.9(7)
F3B P1 F5B 86.1(7)
F2B P1 F2A 29.2(8)
F6B P1 F2A 68.8(8)
F5A P1 F2A 175.4(6)
F3A P1 F2A 88.5(5)
F4 P1 F2A 91.4(4)
F1 P1 F2A 86.5(4)
F6A P1 F2A 85.5(5)
F3B P1 F2A 118.0(5)
F5B P1 F2A 153.2(6)

loop_
_geom_bond_atom_site_label_1
_geom_bond_atom_site_label_2
_geom_bond_distance
Tc1 C14 2.214(2)
Tc1 C2 2.218(3)
Tc1 C4 2.221(2)
Tc1 C12 2.226(2)
Tc1 C16 2.227(2)
Tc1 C6 2.236(2)
Tc1 C13 2.237(2)
Tc1 C15 2.239(3)
Tc1 C3 2.243(2)
Tc1 C5 2.246(3)
Tc1 C1 2.248(2)
Tc1 C11 2.250(2)
C1 C6 1.405(3)
C1 C2 1.424(4)
C1 C7 1.496(3)
C2 C3 1.407(4)
C2 H2A 0.9500
C3 C4 1.410(4)
C3 C8 1.491(4)
C4 C5 1.412(4)
C4 H4A 0.9500
C5 C6 1.401(4)
C5 C9 1.507(4)
C6 H6A 0.9500
C7 H7A 0.9800
C7 H7B 0.9800
C7 H7C 0.9800
C8 H8A 0.9800
C8 H8B 0.9800
C8 H8C 0.9800
C9 H9A 0.9800
C9 H9B 0.9800
C9 H9C 0.9800
C11 C16 1.408(4)
C11 C12 1.417(4)
C11 C17 1.506(4)
C12 C13 1.410(4)
C12 H12A 0.9500
C13 C14 1.417(4)
C13 C18 1.495(4)
C14 C15 1.409(4)
C14 H14A 0.9500
C15 C16 1.410(4)
C15 C19 1.507(4)
C16 H16A 0.9500
C17 H17A 0.9800
C17 H17B 0.9800
C17 H17C 0.9800
C18 H18A 0.9800
C18 H18B 0.9800
C18 H18C 0.9800
C19 H19C 0.9800
C19 H19B 0.9800
C19 H19A 0.9800
P1 F2B 1.511(14)
P1 F6B 1.528(11)
P1 F5A 1.536(10)
P1 F3A 1.541(7)
P1 F4 1.576(2)
P1 F1 1.579(2)
P1 F6A 1.592(8)
P1 F3B 1.606(12)
P1 F5B 1.606(15)
P1 F2A 1.630(9)

loop_
_geom_torsion_atom_site_label_1
_geom_torsion_atom_site_label_2
_geom_torsion_atom_site_label_3
_geom_torsion_atom_site_label_4
_geom_torsion
C14 Tc1 C1 C6 -150.9(7)
C2 Tc1 C1 C6 -130.2(2)
C4 Tc1 C1 C6 -64.95(16)
C12 Tc1 C1 C6 145.83(15)
C16 Tc1 C1 C6 72.47(17)
C13 Tc1 C1 C6 177.41(15)
C15 Tc1 C1 C6 43.5(3)
C3 Tc1 C1 C6 -101.71(17)
C5 Tc1 C1 C6 -28.37(15)
C11 Tc1 C1 C6 108.09(16)
C14 Tc1 C1 C2 -20.7(9)
C4 Tc1 C1 C2 65.22(16)
C12 Tc1 C1 C2 -83.99(17)
C16 Tc1 C1 C2 -157.36(16)
C6 Tc1 C1 C2 130.2(2)
C13 Tc1 C1 C2 -52.4(2)
C15 Tc1 C1 C2 173.68(18)
C3 Tc1 C1 C2 28.47(15)
C5 Tc1 C1 C2 101.80(18)
C11 Tc1 C1 C2 -121.74(17)
C14 Tc1 C1 C7 94.4(8)
C2 Tc1 C1 C7 115.1(3)
C4 Tc1 C1 C7 -179.6(3)
C12 Tc1 C1 C7 31.1(3)
C16 Tc1 C1 C7 -42.2(3)
C6 Tc1 C1 C7 -114.7(3)
C13 Tc1 C1 C7 62.7(3)
C15 Tc1 C1 C7 -71.2(3)
C3 Tc1 C1 C7 143.6(3)
C5 Tc1 C1 C7 -143.1(3)
C11 Tc1 C1 C7 -6.6(3)
C6 C1 C2 C3 -0.6(4)
C7 C1 C2 C3 178.4(2)
Tc1 C1 C2 C3 -55.5(2)
C6 C1 C2 Tc1 54.9(2)
C7 C1 C2 Tc1 -126.1(2)
C14 Tc1 C2 C3 -50.6(2)
C4 Tc1 C2 C3 29.84(16)
C12 Tc1 C2 C3 -119.71(17)
C16 Tc1 C2 C3 176.34(18)
C6 Tc1 C2 C3 103.03(17)
C13 Tc1 C2 C3 -81.90(18)
C15 Tc1 C2 C3 -22.6(8)
C5 Tc1 C2 C3 66.68(17)
C1 Tc1 C2 C3 132.9(2)
C11 Tc1 C2 C3 -155.42(17)
C14 Tc1 C2 C1 176.54(16)
C4 Tc1 C2 C1 -103.06(18)
C12 Tc1 C2 C1 107.39(16)
C16 Tc1 C2 C1 43.4(3)
C6 Tc1 C2 C1 -29.87(15)
C13 Tc1 C2 C1 145.20(15)
C15 Tc1 C2 C1 -155.5(7)
C3 Tc1 C2 C1 -132.9(2)
C5 Tc1 C2 C1 -66.22(17)
C11 Tc1 C2 C1 71.68(19)
C1 C2 C3 C4 1.3(4)
Tc1 C2 C3 C4 -54.2(2)
C1 C2 C3 C8 -178.5(3)
Tc1 C2 C3 C8 126.0(3)
C1 C2 C3 Tc1 55.5(2)
C14 Tc1 C3 C2 145.86(16)
C4 Tc1 C3 C2 -130.7(3)
C12 Tc1 C3 C2 73.30(18)
C16 Tc1 C3 C2 -166.2(7)
C6 Tc1 C3 C2 -65.28(16)
C13 Tc1 C3 C2 108.22(17)
C15 Tc1 C3 C2 175.75(16)
C5 Tc1 C3 C2 -101.59(18)
C1 Tc1 C3 C2 -28.76(16)
C11 Tc1 C3 C2 46.5(3)
C14 Tc1 C3 C4 -83.45(19)
C2 Tc1 C3 C4 130.7(3)
C12 Tc1 C3 C4 -156.01(18)
C16 Tc1 C3 C4 -35.5(8)
C6 Tc1 C3 C4 65.41(18)
C13 Tc1 C3 C4 -121.09(18)
C15 Tc1 C3 C4 -53.6(2)
C5 Tc1 C3 C4 29.10(18)
C1 Tc1 C3 C4 101.93(19)
C11 Tc1 C3 C4 177.2(2)
C14 Tc1 C3 C8 29.3(3)
C2 Tc1 C3 C8 -116.6(3)
C4 Tc1 C3 C8 112.7(4)
C12 Tc1 C3 C8 -43.3(3)
C16 Tc1 C3 C8 77.2(8)
C6 Tc1 C3 C8 178.1(3)
C13 Tc1 C3 C8 -8.4(3)
C15 Tc1 C3 C8 59.2(3)
C5 Tc1 C3 C8 141.8(3)
C1 Tc1 C3 C8 -145.4(3)
C11 Tc1 C3 C8 -70.1(4)
C2 C3 C4 C5 -1.8(4)
C8 C3 C4 C5 177.9(3)
Tc1 C3 C4 C5 -56.0(2)
C2 C3 C4 Tc1 54.2(2)
C8 C3 C4 Tc1 -126.1(2)
C14 Tc1 C4 C3 106.43(18)
C2 Tc1 C4 C3 -29.80(16)
C12 Tc1 C4 C3 44.4(3)
C16 Tc1 C4 C3 173.57(16)
C6 Tc1 C4 C3 -102.90(19)
C13 Tc1 C4 C3 70.8(2)
C15 Tc1 C4 C3 143.75(17)
C5 Tc1 C4 C3 -132.0(3)
C1 Tc1 C4 C3 -66.73(18)
C11 Tc1 C4 C3 -168.1(9)
C14 Tc1 C4 C5 -121.57(18)
C2 Tc1 C4 C5 102.20(19)
C12 Tc1 C4 C5 176.43(19)
C16 Tc1 C4 C5 -54.4(2)
C6 Tc1 C4 C5 29.10(16)
C13 Tc1 C4 C5 -157.18(17)
C15 Tc1 C4 C5 -84.26(19)
C3 Tc1 C4 C5 132.0(3)
C1 Tc1 C4 C5 65.27(18)
C11 Tc1 C4 C5 -36.1(11)
C3 C4 C5 C6 1.7(4)
Tc1 C4 C5 C6 -54.3(2)
C3 C4 C5 C9 -177.5(2)
Tc1 C4 C5 C9 126.5(3)
C3 C4 C5 Tc1 56.0(2)
C14 Tc1 C5 C6 -157.96(15)
C2 Tc1 C5 C6 65.66(17)
C4 Tc1 C5 C6 131.6(3)
C12 Tc1 C5 C6 -31.4(10)
C16 Tc1 C5 C6 -84.78(17)
C13 Tc1 C5 C6 173.57(17)
C15 Tc1 C5 C6 -122.21(16)
C3 Tc1 C5 C6 102.51(17)
C1 Tc1 C5 C6 28.43(15)
C11 Tc1 C5 C6 -54.4(2)
C14 Tc1 C5 C4 70.45(19)
C2 Tc1 C5 C4 -65.93(18)
C12 Tc1 C5 C4 -163.0(9)
C16 Tc1 C5 C4 143.63(17)
C6 Tc1 C5 C4 -131.6(3)
C13 Tc1 C5 C4 42.0(3)
C15 Tc1 C5 C4 106.20(18)
C3 Tc1 C5 C4 -29.08(17)
C1 Tc1 C5 C4 -103.16(19)
C11 Tc1 C5 C4 173.97(19)
C14 Tc1 C5 C9 -43.1(3)
C2 Tc1 C5 C9 -179.5(3)
C4 Tc1 C5 C9 -113.6(4)
C12 Tc1 C5 C9 83.4(10)
C16 Tc1 C5 C9 30.1(3)
C6 Tc1 C5 C9 114.8(3)
C13 Tc1 C5 C9 -71.6(3)
C15 Tc1 C5 C9 -7.4(3)
C3 Tc1 C5 C9 -142.6(3)
C1 Tc1 C5 C9 143.3(3)
C11 Tc1 C5 C9 60.4(3)
C4 C5 C6 C1 -0.9(4)
C9 C5 C6 C1 178.2(2)
Tc1 C5 C6 C1 -54.9(2)
C4 C5 C6 Tc1 53.9(2)
C9 C5 C6 Tc1 -126.9(2)
C2 C1 C6 C5 0.4(4)
C7 C1 C6 C5 -178.5(2)
Tc1 C1 C6 C5 54.8(2)
C2 C1 C6 Tc1 -54.4(2)
C7 C1 C6 Tc1 126.6(2)
C14 Tc1 C6 C5 40.6(3)
C2 Tc1 C6 C5 -102.61(18)
C4 Tc1 C6 C5 -29.42(16)
C12 Tc1 C6 C5 175.11(16)
C16 Tc1 C6 C5 106.31(16)
C13 Tc1 C6 C5 -148.9(8)
C15 Tc1 C6 C5 70.27(18)
C3 Tc1 C6 C5 -66.05(17)
C1 Tc1 C6 C5 -133.0(2)
C11 Tc1 C6 C5 143.85(16)
C14 Tc1 C6 C1 173.61(15)
C2 Tc1 C6 C1 30.39(15)
C4 Tc1 C6 C1 103.59(17)
C12 Tc1 C6 C1 -51.9(2)
C16 Tc1 C6 C1 -120.69(16)
C13 Tc1 C6 C1 -15.9(9)
C15 Tc1 C6 C1 -156.72(15)
C3 Tc1 C6 C1 66.95(16)
C5 Tc1 C6 C1 133.0(2)
C11 Tc1 C6 C1 -83.15(17)
C14 Tc1 C11 C16 65.72(17)
C2 Tc1 C11 C16 -157.06(16)
C4 Tc1 C11 C16 -21.1(11)
C12 Tc1 C11 C16 131.5(3)
C6 Tc1 C11 C16 -83.74(18)
C13 Tc1 C11 C16 102.72(18)
C15 Tc1 C11 C16 29.10(16)
C3 Tc1 C11 C16 173.15(19)
C5 Tc1 C11 C16 -52.6(2)
C1 Tc1 C11 C16 -121.03(17)
C14 Tc1 C11 C12 -65.79(17)
C2 Tc1 C11 C12 71.4(2)
C4 Tc1 C11 C12 -152.6(10)
C16 Tc1 C11 C12 -131.5(3)
C6 Tc1 C11 C12 144.76(16)
C13 Tc1 C11 C12 -28.79(16)
C15 Tc1 C11 C12 -102.41(18)
C3 Tc1 C11 C12 41.6(3)
C5 Tc1 C11 C12 175.92(16)
C1 Tc1 C11 C12 107.47(17)
C14 Tc1 C11 C17 -179.9(3)
C2 Tc1 C11 C17 -42.6(3)
C4 Tc1 C11 C17 93.4(11)
C12 Tc1 C11 C17 -114.1(4)
C16 Tc1 C11 C17 114.4(4)
C6 Tc1 C11 C17 30.7(3)
C13 Tc1 C11 C17 -142.9(3)
C15 Tc1 C11 C17 143.5(3)
C3 Tc1 C11 C17 -72.4(4)
C5 Tc1 C11 C17 61.9(3)
C1 Tc1 C11 C17 -6.6(3)
C16 C11 C12 C13 1.4(4)
C17 C11 C12 C13 -178.4(3)
Tc1 C11 C12 C13 55.2(2)
C16 C11 C12 Tc1 -53.8(2)
C17 C11 C12 Tc1 126.5(3)
C14 Tc1 C12 C13 -29.76(15)
C2 Tc1 C12 C13 105.63(16)
C4 Tc1 C12 C13 41.3(3)
C16 Tc1 C12 C13 -103.25(17)
C6 Tc1 C12 C13 173.70(15)
C15 Tc1 C12 C13 -66.57(16)
C3 Tc1 C12 C13 69.61(18)
C5 Tc1 C12 C13 -158.7(9)
C1 Tc1 C12 C13 143.68(15)
C11 Tc1 C12 C13 -132.5(2)
C14 Tc1 C12 C11 102.75(18)
C2 Tc1 C12 C11 -121.86(18)
C4 Tc1 C12 C11 173.8(2)
C16 Tc1 C12 C11 29.26(17)
C6 Tc1 C12 C11 -53.8(2)
C13 Tc1 C12 C11 132.5(2)
C15 Tc1 C12 C11 65.94(17)
C3 Tc1 C12 C11 -157.88(16)
C5 Tc1 C12 C11 -26.2(10)
C1 Tc1 C12 C11 -83.81(18)
C11 C12 C13 C14 -1.3(4)
Tc1 C12 C13 C14 54.1(2)
C11 C12 C13 C18 178.5(3)
Tc1 C12 C13 C18 -126.1(2)
C11 C12 C13 Tc1 -55.4(2)
C14 Tc1 C13 C12 131.1(2)
C2 Tc1 C13 C12 -85.32(17)
C4 Tc1 C13 C12 -157.64(16)
C16 Tc1 C13 C12 65.27(16)
C6 Tc1 C13 C12 -40.9(9)
C15 Tc1 C13 C12 101.89(17)
C3 Tc1 C13 C12 -122.44(16)
C5 Tc1 C13 C12 175.59(19)
C1 Tc1 C13 C12 -54.8(2)
C11 Tc1 C13 C12 28.82(15)
C2 Tc1 C13 C14 143.59(15)
C4 Tc1 C13 C14 71.28(17)
C12 Tc1 C13 C14 -131.1(2)
C16 Tc1 C13 C14 -65.82(15)
C6 Tc1 C13 C14 -171.9(8)
C15 Tc1 C13 C14 -29.20(15)
C3 Tc1 C13 C14 106.47(16)
C5 Tc1 C13 C14 44.5(3)
C1 Tc1 C13 C14 174.15(13)
C11 Tc1 C13 C14 -102.26(17)
C14 Tc1 C13 C18 -114.5(3)
C2 Tc1 C13 C18 29.1(3)
C4 Tc1 C13 C18 -43.2(3)
C12 Tc1 C13 C18 114.5(3)
C16 Tc1 C13 C18 179.7(3)
C6 Tc1 C13 C18 73.6(9)
C15 Tc1 C13 C18 -143.7(3)
C3 Tc1 C13 C18 -8.0(3)
C5 Tc1 C13 C18 -70.0(3)
C1 Tc1 C13 C18 59.7(3)
C11 Tc1 C13 C18 143.3(3)
C12 C13 C14 C15 1.7(4)
C18 C13 C14 C15 -178.1(2)
Tc1 C13 C14 C15 56.1(2)
C12 C13 C14 Tc1 -54.3(2)
C18 C13 C14 Tc1 125.8(2)
C2 Tc1 C14 C15 173.99(15)
C4 Tc1 C14 C15 107.46(17)
C12 Tc1 C14 C15 -102.18(17)
C16 Tc1 C14 C15 -29.07(15)
C6 Tc1 C14 C15 46.5(2)
C13 Tc1 C14 C15 -131.7(2)
C3 Tc1 C14 C15 144.80(15)
C5 Tc1 C14 C15 72.32(17)
C1 Tc1 C14 C15 -167.9(7)
C11 Tc1 C14 C15 -65.50(16)
C2 Tc1 C14 C13 -54.3(2)
C4 Tc1 C14 C13 -120.80(15)
C12 Tc1 C14 C13 29.55(14)
C16 Tc1 C14 C13 102.66(16)
C6 Tc1 C14 C13 178.24(17)
C15 Tc1 C14 C13 131.7(2)
C3 Tc1 C14 C13 -83.47(16)
C5 Tc1 C14 C13 -155.95(15)
C1 Tc1 C14 C13 -36.2(8)
C11 Tc1 C14 C13 66.24(15)
C13 C14 C15 C16 -2.2(4)
Tc1 C14 C15 C16 53.8(2)
C13 C14 C15 C19 177.9(2)
Tc1 C14 C15 C19 -126.2(2)
C13 C14 C15 Tc1 -56.0(2)
C2 Tc1 C15 C14 -32.6(8)
C4 Tc1 C15 C14 -82.62(17)
C12 Tc1 C15 C14 66.22(16)
C16 Tc1 C15 C14 132.0(2)
C6 Tc1 C15 C14 -155.03(15)
C13 Tc1 C15 C14 29.39(15)
C3 Tc1 C15 C14 -51.9(2)
C5 Tc1 C15 C14 -120.19(16)
C1 Tc1 C15 C14 177.21(18)
C11 Tc1 C15 C14 103.01(17)
C14 Tc1 C15 C16 -132.0(2)
C2 Tc1 C15 C16 -164.6(7)
C4 Tc1 C15 C16 145.40(17)
C12 Tc1 C15 C16 -65.77(17)
C6 Tc1 C15 C16 72.98(18)
C13 Tc1 C15 C16 -102.60(17)
C3 Tc1 C15 C16 176.09(15)
C5 Tc1 C15 C16 107.82(17)
C1 Tc1 C15 C16 45.2(3)
C11 Tc1 C15 C16 -28.98(16)
C14 Tc1 C15 C19 113.2(3)
C2 Tc1 C15 C19 80.6(8)
C4 Tc1 C15 C19 30.6(3)
C12 Tc1 C15 C19 179.4(3)
C16 Tc1 C15 C19 -114.8(3)
C6 Tc1 C15 C19 -41.9(3)
C13 Tc1 C15 C19 142.6(3)
C3 Tc1 C15 C19 61.3(3)
C5 Tc1 C15 C19 -7.0(3)
C1 Tc1 C15 C19 -69.6(4)
C11 Tc1 C15 C19 -143.8(3)
C12 C11 C16 C15 -1.9(4)
C17 C11 C16 C15 177.9(2)
Tc1 C11 C16 C15 -55.6(2)
C12 C11 C16 Tc1 53.7(2)
C17 C11 C16 Tc1 -126.5(3)
C14 C15 C16 C11 2.3(4)
C19 C15 C16 C11 -177.8(3)
Tc1 C15 C16 C11 55.8(2)
C14 C15 C16 Tc1 -53.5(2)
C19 C15 C16 Tc1 126.4(2)
C14 Tc1 C16 C11 -102.91(18)
C2 Tc1 C16 C11 43.8(3)
C4 Tc1 C16 C11 176.37(19)
C12 Tc1 C16 C11 -29.44(17)
C6 Tc1 C16 C11 107.67(17)
C13 Tc1 C16 C11 -65.99(17)
C15 Tc1 C16 C11 -132.0(2)
C3 Tc1 C16 C11 -153.0(7)
C5 Tc1 C16 C11 145.06(17)
C1 Tc1 C16 C11 72.05(19)
C14 Tc1 C16 C15 29.12(16)
C2 Tc1 C16 C15 175.85(18)
C4 Tc1 C16 C15 -51.6(2)
C12 Tc1 C16 C15 102.59(18)
C6 Tc1 C16 C15 -120.30(16)
C13 Tc1 C16 C15 66.04(16)
C3 Tc1 C16 C15 -21.0(8)
C5 Tc1 C16 C15 -82.91(17)
C1 Tc1 C16 C15 -155.92(16)
C11 Tc1 C16 C15 132.0(2)
